data_2005589
loop_
_publ_author_name
'Ianelli, S.'
'Nardelli, M.'

_publ_section_title
;
 Directly Linked <i>C</i>-Disaccharides: Structures of Two
 3,4-Dihydro-2<i>H</i>-pyran Derivatives
;
_journal_issue 11
_journal_name_full 'Acta Crystallographica Section C'
_journal_page_first 2853
_journal_page_last 2857
_journal_paper_doi 10.1107/S010827019600827X
_journal_volume 52
_journal_year 1996
_chemical_formula_analytical 'C21 H31 N O8 S'
_chemical_formula_iupac 'C21 H29 N O7 S , H2 O'
_chemical_formula_sum 'C21 H31 N O8 S'
_chemical_formula_weight 457.54
_chemical_name_systematic
;
2(R)-ethoxy-4(R)-(1,2;3,4-di-O-isopropylidene-a-D-galacto-1,5-pyranose-5-yl)
-6-(thiazol-2-yl)-3,4-dihydro-2H-pyrane.
;
_space_group_IT_number 19
_symmetry_cell_setting orthorhombic
_symmetry_space_group_name_Hall 'P 2ac 2ab'
_symmetry_space_group_name_H-M 'P 21 21 21'
_cell_angle_alpha 90.00
_cell_angle_beta 90.
_cell_angle_gamma 90.00
_cell_formula_units_Z 4
_cell_length_a 23.826(7)
_cell_length_b 10.098(4)
_cell_length_c 9.881(4)
_cell_measurement_reflns_used 30
_cell_measurement_temperature 293(2)
_cell_measurement_theta_max 39
_cell_measurement_theta_min 25
_cell_volume 2377.3(15)
_computing_cell_refinement 'LQPARM (Nardelli & Mangia, 1984)'
_computing_data_collection 'local programs (Belletti, Ugozzoli, Cantoni & Pasquinelli, 1979)'
_computing_data_reduction 'local programs'
_computing_molecular_graphics 'ORTEP (Johnson, 1965)'
_computing_publication_material 'PARST (Nardelli, 1983, 1995); PARSTCIF (Nardelli, 1991)'
_computing_structure_refinement SHELXL93
_computing_structure_solution 'SHELXS86 (Sheldrick, 1990)'
_diffrn_ambient_temperature 293(2)
_diffrn_measurement_device 'Siemens AED diffractometer'
_diffrn_measurement_method \q-2\q
_diffrn_radiation_monochromator Ni-filtered
_diffrn_radiation_source 'fine-focus sealed tube'
_diffrn_radiation_type 'Cu K\a'
_diffrn_radiation_wavelength 1.54178
_diffrn_reflns_av_R_equivalents 0.0265
_diffrn_reflns_av_sigmaI/netI 0.0624
_diffrn_reflns_limit_h_max 28
_diffrn_reflns_limit_h_min -28
_diffrn_reflns_limit_k_max 12
_diffrn_reflns_limit_k_min 0
_diffrn_reflns_limit_l_max 12
_diffrn_reflns_limit_l_min 0
_diffrn_reflns_number 2597
_diffrn_reflns_reduction_process
;
standard
;
_diffrn_reflns_theta_max 70.1
_diffrn_reflns_theta_min 3.7
_diffrn_standards_decay_% none
_diffrn_standards_interval_count 50
_diffrn_standards_number 1
_exptl_absorpt_coefficient_mu 1.596
_exptl_absorpt_correction_type none
_exptl_crystal_colour colourless
_exptl_crystal_density_diffrn 1.278
_exptl_crystal_density_meas ?
_exptl_crystal_description 'small prism'
_exptl_crystal_F_000 976
_exptl_crystal_size_max 0.38
_exptl_crystal_size_mid 0.29
_exptl_crystal_size_min 0.21
_refine_diff_density_max 0.13
_refine_diff_density_min -0.13
_refine_ls_abs_structure_details 'Flack (1983)'
_refine_ls_abs_structure_Flack 0.04(3)
_refine_ls_extinction_method none
_refine_ls_goodness_of_fit_all 0.749
_refine_ls_goodness_of_fit_obs 0.904
_refine_ls_hydrogen_treatment 'H atoms: see text'
_refine_ls_matrix_type full
_refine_ls_number_constraints 0
_refine_ls_number_parameters 387
_refine_ls_number_reflns 2577
_refine_ls_number_restraints 0
_refine_ls_R_factor_all 0.0693
_refine_ls_R_factor_obs 0.0313
_refine_ls_shift/esd_max -0.026
_refine_ls_shift/esd_mean 0.003
_refine_ls_structure_factor_coef Fsqd
_refine_ls_weighting_details 'w = 1/[\s^2^(F~o~^2^)+(0.0206P)^2^] where P=(F~o~^2^+2F~c~^2^)/3'
_refine_ls_weighting_scheme calc
_refine_ls_wR_factor_all 0.0603
_refine_ls_wR_factor_obs 0.0497
_reflns_number_observed 1559
_reflns_number_total 2580
_reflns_observed_criterion I>2\s(I)
_cod_data_source_file bm1086.cif
_cod_data_source_block 3
_cod_depositor_comments
;
The following automatic conversions were performed:

'_geom_bond_publ_flag' value 'No' changed to 'no' according to
/home/saulius/struct/CIF-dictionaries/cif_core.dic dictionary named
'cif_core.dic' version 2.4.1 from 2010-06-29 (21
time).

'_geom_angle_publ_flag' value 'No' changed to 'no' according
to /home/saulius/struct/CIF-dictionaries/cif_core.dic dictionary
named 'cif_core.dic' version 2.4.1 from 2010-06-29 (31
time).

'_geom_torsion_publ_flag' value 'No' changed to 'no'
according to /home/saulius/struct/CIF-dictionaries/cif_core.dic
dictionary named 'cif_core.dic' version 2.4.1 from 2010-06-29 (2
times).

Automatic conversion script
Id: cif_fix_values 1715 2011-07-08 13:25:40Z adriana 

The following automatic conversions were performed:

'_exptl_crystal_density_meas' value 'not measured' was changed to '?'
- the value is perceived as not measured.

Automatic conversion script
Id: cif_fix_values 3008 2015-01-20 13:52:24Z robertas 

The following automatic conversions were performed:

'_refine_ls_weighting_scheme' value 'calc w =
1/[\s^2^(F~o~^2^)+(0.0206P)^2^] where P=(F~o~^2^+2F~c~^2^)/3' was
changed to 'calc'. New tag '_refine_ls_weighting_details' was
created. The value of the new tag was set to 'w =
1/[\s^2^(F~o~^2^)+(0.0206P)^2^] where P=(F~o~^2^+2F~c~^2^)/3'.

Automatic conversion script
Id: cif_fix_values 3143 2015-03-26 13:38:13Z robertas 
;
_cod_original_cell_volume 2377(2)
_cod_database_code 2005589

loop_
_symmetry_equiv_pos_as_xyz
x,y,z
x+1/2,-y+1/2,-z
-x+1/2,-y,z+1/2
-x,y+1/2,-z+1/2

loop_
_atom_site_aniso_label
_atom_site_aniso_U_11
_atom_site_aniso_U_22
_atom_site_aniso_U_33
_atom_site_aniso_U_12
_atom_site_aniso_U_13
_atom_site_aniso_U_23
S 0.0407(4) 0.0732(7) 0.1203(9) 0.0006(5) -0.0096(6) -0.0027(8)
N 0.045(2) 0.079(2) 0.113(3) 0.014(2) -0.007(2) -0.035(2)
O1 0.0350(11) 0.0517(14) 0.101(2) 0.0015(10) -0.0026(13) -0.013(2)
O2 0.0370(11) 0.0544(14) 0.085(2) 0.0010(11) 0.0001(12) 0.0151(15)
O3 0.0428(12) 0.0490(14) 0.092(2) 0.0000(11) -0.0179(13) -0.0014(15)
O4 0.0516(13) 0.0554(14) 0.054(2) 0.0007(11) 0.0017(12) 0.0055(13)
O5 0.0567(13) 0.0557(14) 0.074(2) 0.0112(12) 0.0164(14) 0.0106(15)
O6 0.0461(12) 0.0461(13) 0.0493(14) -0.0056(11) 0.0038(11) -0.0031(12)
O7 0.0485(13) 0.0551(14) 0.103(2) -0.0103(12) 0.0089(14) -0.021(2)
C1 0.045(2) 0.087(3) 0.101(3) 0.020(2) -0.004(2) -0.013(3)
C2 0.061(3) 0.081(3) 0.132(4) 0.021(3) -0.001(3) -0.034(3)
C3 0.033(2) 0.059(2) 0.063(2) 0.002(2) 0.001(2) -0.005(2)
C4 0.0361(14) 0.047(2) 0.064(2) 0.002(2) 0.003(2) 0.000(2)
C5 0.044(2) 0.048(2) 0.055(2) 0.005(2) 0.004(2) -0.008(2)
C6 0.033(2) 0.054(2) 0.055(2) -0.002(2) 0.001(2) 0.004(2)
C7 0.035(2) 0.043(2) 0.053(2) 0.0029(14) 0.000(2) 0.004(2)
C8 0.037(2) 0.052(2) 0.060(2) 0.000(2) 0.003(2) -0.002(2)
C9 0.040(2) 0.050(2) 0.077(3) 0.005(2) -0.001(2) -0.008(2)
C10 0.035(2) 0.052(2) 0.056(2) -0.003(2) 0.001(2) 0.001(2)
C11 0.039(2) 0.049(2) 0.062(3) -0.007(2) -0.006(2) 0.002(2)
C12 0.053(2) 0.049(2) 0.070(3) 0.005(2) 0.004(2) 0.010(2)
C13 0.046(2) 0.046(2) 0.059(2) 0.001(2) 0.006(2) -0.002(2)
C14 0.037(2) 0.044(2) 0.081(3) -0.003(2) 0.008(2) -0.003(2)
C15 0.042(2) 0.045(2) 0.081(3) 0.001(2) 0.007(2) 0.000(2)
C16 0.063(3) 0.074(3) 0.148(5) -0.032(3) 0.019(3) -0.031(4)
C17 0.087(3) 0.121(4) 0.213(6) -0.042(3) 0.014(4) -0.084(5)
C18 0.049(2) 0.070(3) 0.115(5) 0.003(2) 0.008(3) -0.026(3)
C19 0.085(4) 0.090(4) 0.089(4) 0.016(3) -0.027(3) 0.007(3)
C20 0.078(3) 0.080(3) 0.093(4) 0.011(3) -0.026(3) 0.013(3)
C21 0.077(3) 0.053(3) 0.088(4) -0.003(3) 0.010(3) 0.004(3)
O8W 0.104(2) 0.131(3) 0.169(3) 0.005(2) 0.008(2) -0.038(3)

loop_
_atom_site_label
_atom_site_occupancy
_atom_site_fract_x
_atom_site_fract_y
_atom_site_fract_z
_atom_site_U_iso_or_equiv
_atom_site_thermal_displace_type
_atom_site_calc_flag
_atom_site_refinement_flags
_atom_site_type_symbol
S 1 -0.01574(3) -0.00531(11) -0.40832(12) 0.0781(4) Uani d . S
N 1 0.04690(11) 0.1881(3) -0.3415(3) 0.0791(10) Uani d . N
O1 1 0.09003(8) -0.1315(2) -0.4499(3) 0.0627(7) Uani d . O
O2 1 0.32033(8) -0.1189(2) -0.3632(2) 0.0587(7) Uani d . O
O3 1 0.39054(8) 0.0301(2) -0.3722(3) 0.0612(7) Uani d . O
O4 1 0.31699(8) 0.2767(2) -0.5613(2) 0.0538(6) Uani d . O
O5 1 0.25424(8) 0.3340(2) -0.4000(2) 0.0622(7) Uani d . O
O6 1 0.26026(8) 0.1265(2) -0.3020(2) 0.0472(6) Uani d . O
O7 1 0.12493(8) -0.3161(2) -0.5518(3) 0.0690(8) Uani d . O
C1 1 -0.0463(2) 0.1418(4) -0.3724(5) 0.0778(13) Uani d . C
C2 1 -0.0086(2) 0.2299(5) -0.3415(5) 0.091(2) Uani d . C
C3 1 0.04876(12) 0.0644(3) -0.3733(4) 0.0517(9) Uani d . C
C4 1 0.10012(12) -0.0159(3) -0.3843(4) 0.0492(8) Uani d . C
C5 1 0.15024(14) 0.0217(3) -0.3394(3) 0.0490(9) Uani d . C
C6 1 0.20274(12) -0.0530(3) -0.3682(4) 0.0474(9) Uani d . C
C7 1 0.24851(12) 0.0412(3) -0.4145(4) 0.0434(8) Uani d . C
C8 1 0.30219(12) -0.0241(3) -0.4628(4) 0.0498(9) Uani d . C
C9 1 0.38003(13) -0.1063(3) -0.3497(4) 0.0559(10) Uani d . C
C10 1 0.35171(13) 0.0742(3) -0.4712(4) 0.0478(9) Uani d . C
C11 1 0.33763(13) 0.2175(3) -0.4412(4) 0.0499(9) Uani d . C
C12 1 0.28049(14) 0.3834(4) -0.5217(4) 0.0574(10) Uani d . C
C13 1 0.29074(13) 0.2404(3) -0.3370(4) 0.0504(9) Uani d . C
C14 1 0.19043(14) -0.1593(4) -0.4752(5) 0.0542(10) Uani d . C
C15 1 0.13540(13) -0.2273(4) -0.4481(5) 0.0559(10) Uani d . C
C16 1 0.0758(2) -0.3980(5) -0.5283(6) 0.095(2) Uani d . C
C17 1 0.0648(2) -0.4742(5) -0.6526(6) 0.140(2) Uani d . C
C18 1 0.4084(2) -0.1906(5) -0.4547(7) 0.0781(15) Uani d . C
C19 1 0.3950(2) -0.1389(6) -0.2051(6) 0.0880(15) Uani d . C
C20 1 0.2370(2) 0.4027(5) -0.6297(6) 0.0837(15) Uani d . C
C21 1 0.3130(2) 0.5073(5) -0.4897(6) 0.0725(12) Uani d . C
O8W 1 0.13791(12) 0.3838(3) -0.2991(3) 0.1346(13) Uani d . O
H1 1 -0.0841(13) 0.1399(33) -0.3834(35) 0.088(13) Uiso d . H
H2 1 -0.0126(14) 0.3260(39) -0.3209(39) 0.112(16) Uiso d . H
H5 1 0.1532(10) 0.0985(25) -0.3029(26) 0.030(8) Uiso d . H
H6 1 0.2152(10) -0.0961(25) -0.2936(27) 0.041(9) Uiso d . H
H7 1 0.2353(10) 0.0963(24) -0.4771(27) 0.034(9) Uiso d . H
H8 1 0.2927(12) -0.0686(28) -0.5533(33) 0.075(12) Uiso d . H
H10 1 0.3688(10) 0.0715(23) -0.5660(26) 0.041(8) Uiso d . H
H11 1 0.3716(10) 0.2619(24) -0.4084(27) 0.046(8) Uiso d . H
H13 1 0.3032(12) 0.2803(31) -0.2452(32) 0.082(12) Uiso d . H
H14A 1 0.1914(10) -0.1090(26) -0.5624(29) 0.041(9) Uiso d . H
H14B 1 0.2182(11) -0.2267(27) -0.4758(28) 0.044(9) Uiso d . H
H15 1 0.1326(13) -0.2673(31) -0.3645(32) 0.069(13) Uiso d . H
H16A 1 0.0508(18) -0.3438(47) -0.4758(48) 0.162(23) Uiso d . H
H16B 1 0.0944(20) -0.4782(50) -0.4403(56) 0.195(25) Uiso d . H
H17A 1 0.0365(12) -0.5397(26) -0.6350(12) 0.218(16) Uiso calc R H
H17B 1 0.0987(4) -0.5172(31) -0.6814(23) 0.218(16) Uiso calc R H
H17C 1 0.0521(15) -0.4155(7) -0.7225(13) 0.218(16) Uiso calc R H
H18A 1 0.3939(19) -0.1615(48) -0.5429(46) 0.161(25) Uiso d . H
H18B 1 0.4058(14) -0.2793(35) -0.4393(40) 0.090(15) Uiso d . H
H18C 1 0.4441(14) -0.1632(37) -0.4469(35) 0.092(13) Uiso d . H
H19A 1 0.3924(16) -0.2405(43) -0.1939(41) 0.132(20) Uiso d . H
H19B 1 0.3709(26) -0.0671(57) -0.1163(64) 0.275(34) Uiso d . H
H19C 1 0.4314(16) -0.1223(41) -0.1867(42) 0.106(17) Uiso d . H
H20A 1 0.2116(14) 0.4685(36) -0.5953(37) 0.088(14) Uiso d . H
H20B 1 0.2201(11) 0.3118(32) -0.6473(33) 0.063(11) Uiso d . H
H20C 1 0.2538(17) 0.4359(39) -0.7255(45) 0.137(20) Uiso d . H
H21A 1 0.2911(16) 0.5831(38) -0.4563(42) 0.119(17) Uiso d . H
H21B 1 0.3265(12) 0.5348(32) -0.5781(35) 0.068(12) Uiso d . H
H21C 1 0.3395(16) 0.4901(39) -0.4210(40) 0.112(17) Uiso d . H
H1OW 1 0.1701(0) 0.3430(0) -0.3375(0) 0.162(16) Uiso d . H
H2OW 1 0.1086(0) 0.3169(0) -0.3118(0) 0.162(16) Uiso d . H

loop_
_atom_type_symbol
_atom_type_description
_atom_type_scat_dispersion_real
_atom_type_scat_dispersion_imag
_atom_type_scat_source
'S ' 'Sulphur     ' 0.3331 0.5567 'Int. Tab. C, 4.2.6.8, 6.1.1.4'
'N ' 'Nitrogen    ' 0.0311 0.0180 'Int. Tab. C, 4.2.6.8, 6.1.1.4'
'O ' 'Oxygen      ' 0.0492 0.0322 'Int. Tab. C, 4.2.6.8, 6.1.1.4'
'C ' 'Carbon      ' 0.0181 0.0091 'Int. Tab. C, 4.2.6.8, 6.1.1.4'
'H ' 'Hydrogen    ' 0.0000 0.0000 'Int. Tab. C, 4.2.6.8, 6.1.1.4'

loop_
_geom_angle_atom_site_label_1
_geom_angle_atom_site_label_2
_geom_angle_atom_site_label_3
_geom_angle
_geom_angle_publ_flag
C1 S C3 89.1(2) yes
C2 N C3 109.1(3) yes
C4 O1 C15 115.8(3) no
C8 O2 C9 107.6(2) no
C9 O3 C10 107.3(2) no
C11 O4 C12 107.3(2) no
C12 O5 C13 109.1(3) no
C7 O6 C13 113.7(2) no
C15 O7 C16 113.3(3) no
S C1 C2 110.6(4) yes
N C2 C1 116.8(4) yes
S C3 N 114.4(3) yes
N C3 C4 125.5(3) yes
S C3 C4 120.1(2) yes
O1 C4 C3 111.2(3) yes
C3 C4 C5 124.4(3) yes
O1 C4 C5 124.3(3) yes
C4 C5 C6 123.2(3) yes
C5 C6 C14 109.0(3) no
C5 C6 C7 110.1(3) no
C7 C6 C14 111.6(3) no
O6 C7 C6 106.4(2) no
C6 C7 C8 115.4(3) no
O6 C7 C8 109.9(3) no
O2 C8 C7 109.1(2) no
C7 C8 C10 112.4(2) no
O2 C8 C10 103.6(3) no
O2 C9 O3 104.3(2) no
O3 C9 C19 108.6(3) no
O3 C9 C18 111.3(3) no
O2 C9 C19 107.7(3) no
O2 C9 C18 109.3(3) no
C18 C9 C19 115.1(4) no
O3 C10 C8 105.0(2) no
C8 C10 C11 115.7(3) no
O3 C10 C11 108.0(3) no
O4 C11 C10 108.5(3) no
C10 C11 C13 115.8(3) no
O4 C11 C13 104.2(3) no
O4 C12 O5 103.3(3) no
O5 C12 C21 109.6(3) no
O5 C12 C20 109.7(3) no
O4 C12 C21 111.6(3) no
O4 C12 C20 108.8(3) no
C20 C12 C21 113.4(4) no
O6 C13 C11 114.7(3) no
O5 C13 C11 104.5(2) no
O5 C13 O6 109.6(3) no
C6 C14 C15 111.3(3) no
O7 C15 C14 108.7(3) no
O1 C15 C14 110.1(3) no
O1 C15 O7 106.8(3) no
O7 C16 C17 107.9(4) no

loop_
_geom_bond_atom_site_label_1
_geom_bond_atom_site_label_2
_geom_bond_distance
_geom_bond_publ_flag
S C1 1.692(5) yes
S C3 1.725(3) yes
N C2 1.388(5) yes
N C3 1.289(5) yes
O1 C4 1.357(4) yes
O1 C15 1.451(4) no
O2 C8 1.439(4) no
O2 C9 1.434(4) no
O3 C9 1.417(4) no
O3 C10 1.418(4) no
O4 C11 1.417(4) no
O4 C12 1.439(4) no
O5 C12 1.444(4) no
O5 C13 1.428(4) no
O6 C7 1.434(4) no
O6 C13 1.403(4) no
O7 C15 1.385(5) no
O7 C16 1.452(5) no
C1 C2 1.302(6) yes
C3 C4 1.472(4) yes
C4 C5 1.329(5) yes
C5 C6 1.488(5) no
C6 C7 1.518(4) no
C6 C14 1.536(5) no
C7 C8 1.516(4) no
C8 C10 1.544(4) no
C9 C18 1.503(7) no
C9 C19 1.508(7) no
C10 C11 1.515(5) no
C11 C13 1.537(5) no
C12 C20 1.501(7) no
C12 C21 1.505(6) no
C14 C15 1.504(5) no
C16 C17 1.473(8) no

loop_
_geom_contact_atom_site_label_1
_geom_contact_atom_site_label_2
_geom_contact_distance
S N 2.545(3)
S O1 2.854(2)
S C4 2.773(3)
N C5 2.981(5)
N O8W 2.964(4)
O1 C6 2.914(4)
O1 C16 2.821(6)
O2 O6 2.925(3)
O2 C6 2.880(4)
O5 C7 2.964(4)
O5 O8W 2.988(4)
O6 C5 2.851(4)
O6 C10 2.797(4)
C4 C14 2.745(5)
C5 C15 2.757(5)
C6 C8 2.564(4)
C6 C15 2.509(5)
C7 C10 2.544(4)
C7 C11 2.783(4)
C7 C14 2.525(5)
C8 C11 2.591(5)
C8 C13 2.959(5)
C8 C14 2.995(5)
C10 C13 2.586(5)
C10 C18 2.999(6)
C18 C19 2.541(9)
C20 C21 2.512(8)

loop_
_geom_torsion_atom_site_label_1
_geom_torsion_atom_site_label_2
_geom_torsion_atom_site_label_3
_geom_torsion_atom_site_label_4
_geom_torsion
_geom_torsion_publ_flag
C1 S C3 C4 179.7(3) no
C1 S C3 N -1.8(3) no
C3 S C1 C2 1.5(4) no
C2 N C3 S 1.5(4) no
C2 N C3 C4 179.9(3) no
C3 N C2 C1 -0.3(6) no
C4 O1 C15 O7 -161.5(3) no
C4 O1 C15 C14 -43.7(4) no
C15 O1 C4 C3 -170.8(3) no
C15 O1 C4 C5 11.1(5) no
C8 O2 C9 C18 -86.1(4) no
C8 O2 C9 C19 148.2(3) no
C8 O2 C9 O3 32.9(3) no
C9 O2 C8 C7 -138.0(3) no
C9 O2 C8 C10 -18.0(3) no
C10 O3 C9 O2 -35.1(3) no
C9 O3 C10 C11 147.6(3) no
C9 O3 C10 C8 23.5(3) no
C10 O3 C9 C19 -149.7(3) no
C10 O3 C9 C18 82.7(4) no
C11 O4 C12 C20 -151.5(3) no
C11 O4 C12 C21 82.7(4) no
C11 O4 C12 O5 -35.0(3) no
C12 O4 C11 C10 153.2(3) no
C12 O4 C11 C13 29.2(3) no
C13 O5 C12 O4 26.7(3) no
C12 O5 C13 O6 -132.6(3) no
C12 O5 C13 C11 -9.2(3) no
C13 O5 C12 C21 -92.3(3) no
C13 O5 C12 C20 142.6(3) no
C7 O6 C13 O5 77.0(3) no
C7 O6 C13 C11 -40.1(4) no
C13 O6 C7 C6 -164.4(3) no
C13 O6 C7 C8 70.0(3) no
C16 O7 C15 O1 -67.7(4) no
C15 O7 C16 C17 172.3(3) no
C16 O7 C15 C14 173.5(3) no
S C1 C2 N -1.0(5) no
S C3 C4 O1 13.1(4) no
N C3 C4 O1 -165.3(3) no
N C3 C4 C5 12.8(6) no
S C3 C4 C5 -168.8(3) yes
C3 C4 C5 C6 -171.5(3) no
O1 C4 C5 C6 6.4(5) no
C4 C5 C6 C7 132.9(3) no
C4 C5 C6 C14 10.3(5) no
C5 C6 C7 O6 64.7(3) no
C5 C6 C14 C15 -42.1(4) no
C5 C6 C7 C8 -173.2(3) no
C14 C6 C7 O6 -174.2(3) yes
C7 C6 C14 C15 -163.9(3) no
C14 C6 C7 C8 -52.0(4) yes
O6 C7 C8 O2 70.2(3) no
C6 C7 C8 O2 -50.1(4) yes
C6 C7 C8 C10 -164.4(3) no
O6 C7 C8 C10 -44.1(4) no
O2 C8 C10 O3 -3.1(3) no
C7 C8 C10 O3 114.6(3) no
C7 C8 C10 C11 -4.5(4) no
O2 C8 C10 C11 -122.2(3) no
O3 C10 C11 O4 158.4(3) no
C8 C10 C11 O4 -84.2(3) no
C8 C10 C11 C13 32.5(4) no
O3 C10 C11 C13 -84.9(3) no
O4 C11 C13 O6 107.9(3) no
O4 C11 C13 O5 -12.1(3) no
C10 C11 C13 O6 -11.2(4) no
C10 C11 C13 O5 -131.2(3) no
C6 C14 C15 O7 176.4(3) no
C6 C14 C15 O1 59.8(4) no

loop_
_cod_related_entry_id
_cod_related_entry_database
_cod_related_entry_code
1 ChemSpider 21197311
